data_7239705
loop_
_publ_author_name
'Khandavilli, U. B. Rao'
'Yousuf, Mustafa'
'Schaller, Barbara E.'
'Steendam, Ren\'e R. E.'
'Keshavarz, Leila'
'McArdle, Patrick'
'Frawley, Patrick J.'

_publ_section_title
;
 Plastically bendable pregabalin multi-component systems with improved
 tabletability and compressibility
;
_journal_issue 3
_journal_name_full CrystEngComm
_journal_page_first 412
_journal_page_last 415
_journal_paper_doi 10.1039/C9CE01625B
_journal_volume 22
_journal_year 2020
_chemical_absolute_configuration unk
_chemical_formula_sum 'C9 H18 N O4'
_chemical_formula_weight 204.24
_space_group_crystal_system monoclinic
_space_group_IT_number 5
_space_group_name_Hall 'C 2y'
_space_group_name_H-M_alt 'C 1 2 1'
_atom_sites_solution_hydrogens geom
_audit_creation_method SHELXL-2018/3
_audit_update_record
;
2019-11-22 deposited with the CCDC.	2019-12-10 downloaded from the CCDC.
;
_cell_angle_alpha 90
_cell_angle_beta 99.628(9)
_cell_angle_gamma 90
_cell_formula_units_Z 4
_cell_length_a 11.7250(10)
_cell_length_b 6.1271(4)
_cell_length_c 16.0527(15)
_cell_measurement_reflns_used 2083
_cell_measurement_temperature 294.0(3)
_cell_measurement_theta_max 28.9310
_cell_measurement_theta_min 3.9270
_cell_volume 1136.99(16)
_computing_cell_refinement 'crysalispro 1.171.40.14e (rigaku od, 2018)'
_computing_data_collection 'crysalispro 1.171.40.14e (rigaku od, 2018)'
_computing_data_reduction 'crysalispro 1.171.40.14e (rigaku od, 2018)'
_computing_molecular_graphics 'ORTEX - P. McArdle, J.Appl.Cryst.,1995,28,65-65.'
_computing_publication_material 'Oscail - P. McArdle, J.Appl.Cryst.,2017,50,320-326.'
_computing_structure_refinement 'SHELXL-2018/3 (Sheldrick, 2018)'
_computing_structure_solution 'SHELXT 2018/2 (Sheldrick, 2018)'
_diffrn_ambient_temperature 294.0(3)
_diffrn_detector_area_resol_mean 16.1048
_diffrn_measured_fraction_theta_full 0.997
_diffrn_measured_fraction_theta_max 0.886
_diffrn_measurement_device_type 'xcalibur, sapphire3'
_diffrn_measurement_method '\w scans'
_diffrn_radiation_type MoK\a
_diffrn_radiation_wavelength 0.71073
_diffrn_reflns_av_R_equivalents 0.0253
_diffrn_reflns_av_unetI/netI 0.0321
_diffrn_reflns_Laue_measured_fraction_full 0.997
_diffrn_reflns_Laue_measured_fraction_max 0.886
_diffrn_reflns_limit_h_max 15
_diffrn_reflns_limit_h_min -14
_diffrn_reflns_limit_k_max 7
_diffrn_reflns_limit_k_min -8
_diffrn_reflns_limit_l_max 20
_diffrn_reflns_limit_l_min -21
_diffrn_reflns_number 5043
_diffrn_reflns_point_group_measured_fraction_full 0.988
_diffrn_reflns_point_group_measured_fraction_max 0.838
_diffrn_reflns_theta_full 25.242
_diffrn_reflns_theta_max 29.202
_diffrn_reflns_theta_min 3.525
_diffrn_source 'fine-focus sealed x-ray tube'
_exptl_absorpt_coefficient_mu 0.093
_exptl_absorpt_correction_T_max 1.00000
_exptl_absorpt_correction_T_min 0.51318
_exptl_absorpt_correction_type multi-scan
_exptl_absorpt_process_details
;
crysalispro 1.171.40.14e (rigaku oxford diffraction, 2018)
empirical absorption correction using spherical harmonics,
 implemented in scale3 abspack scaling algorithm.
;
_exptl_crystal_colour Colourless
_exptl_crystal_density_diffrn 1.193
_exptl_crystal_description Parallelepiped
_exptl_crystal_F_000 444
_exptl_crystal_size_max 0.50
_exptl_crystal_size_mid 0.40
_exptl_crystal_size_min 0.20
_refine_diff_density_max 0.235
_refine_diff_density_min -0.188
_refine_diff_density_rms 0.040
_refine_ls_abs_structure_details
;
 Flack x determined using 867 quotients [(I+)-(I-)]/[(I+)+(I-)]
 (Parsons, Flack and Wagner, Acta Cryst. B69 (2013) 249-259).
;
_refine_ls_abs_structure_Flack 0.7(6)
_refine_ls_extinction_method none
_refine_ls_goodness_of_fit_ref 1.088
_refine_ls_hydrogen_treatment constr
_refine_ls_matrix_type full
_refine_ls_number_parameters 131
_refine_ls_number_reflns 2580
_refine_ls_number_restraints 1
_refine_ls_restrained_S_all 1.088
_refine_ls_R_factor_all 0.0510
_refine_ls_R_factor_gt 0.0429
_refine_ls_shift/su_max 0.000
_refine_ls_shift/su_mean 0.000
_refine_ls_structure_factor_coef Fsqd
_refine_ls_weighting_details 'w=1/[\s^2^(Fo^2^)+(0.0580P)^2^+0.1627P] where P=(Fo^2^+2Fc^2^)/3'
_refine_ls_weighting_scheme calc
_refine_ls_wR_factor_gt 0.1064
_refine_ls_wR_factor_ref 0.1141
_reflns_Friedel_coverage 0.737
_reflns_Friedel_fraction_full 0.976
_reflns_Friedel_fraction_max 0.781
_reflns_number_gt 2271
_reflns_number_total 2580
_reflns_threshold_expression 'I > 2\s(I)'
_cod_data_source_file c9ce01625b2.cif
_cod_data_source_block oxal
_cod_depositor_comments
;Adding full bibliography for 7239704--7239707.cif.

 Adding full bibliography for 7239704--7239707.cif.
;
_cod_original_sg_symbol_H-M 'C 2'
_cod_database_code 7239705
_shelx_shelxl_version_number 2018/3
_shelx_space_group_comment
;
The symmetry employed for this shelxl refinement is uniquely defined
by the following loop, which should always be used as a source of
symmetry information in preference to the above space-group names.
They are only intended as comments.
;

loop_
_space_group_symop_operation_xyz
'x, y, z'
'-x, y, -z'
'x+1/2, y+1/2, z'
'-x+1/2, y+1/2, -z'

loop_
_atom_site_label
_atom_site_type_symbol
_atom_site_fract_x
_atom_site_fract_y
_atom_site_fract_z
_atom_site_U_iso_or_equiv
_atom_site_adp_type
_atom_site_occupancy
_atom_site_site_symmetry_order
_atom_site_calc_flag
_atom_site_refinement_flags_posn
_atom_site_refinement_flags_adp
O6 O 0.76550(14) 0.4115(3) 0.39987(11) 0.0384(4) Uani 1 1 d . .
O7 O 0.60064(15) 0.5027(3) 0.31699(12) 0.0433(5) Uani 1 1 d . .
H7 H 0.590118 0.575496 0.357906 0.065 Uiso 1 1 calc R U
O12 O 0.58214(19) 1.1073(3) 0.44762(13) 0.0518(5) Uani 1 1 d . .
O11 O 0.5520(2) 0.7499(4) 0.43454(15) 0.0621(6) Uani 1 1 d . .
N1 N 0.8304(2) -0.0502(3) 0.43217(13) 0.0407(5) Uani 1 1 d . .
H1A H 0.881161 0.055607 0.448640 0.061 Uiso 1 1 calc R U
H1B H 0.848786 -0.167887 0.464090 0.061 Uiso 1 1 calc R U
H1C H 0.759782 -0.005415 0.437619 0.061 Uiso 1 1 calc R U
C5 C 0.69346(19) 0.3796(3) 0.33805(15) 0.0305(5) Uani 1 1 d . .
C14 C 0.53881(18) 0.9348(4) 0.46580(14) 0.0310(5) Uani 1 1 d . .
C2 C 0.8327(2) -0.1049(4) 0.34262(17) 0.0383(6) Uani 1 1 d . .
H2A H 0.772215 -0.210851 0.324211 0.046 Uiso 1 1 calc R U
H2B H 0.906110 -0.174121 0.339083 0.046 Uiso 1 1 calc R U
C3 C 0.8166(2) 0.0873(4) 0.28167(15) 0.0323(5) Uani 1 1 d . .
H3 H 0.876981 0.195290 0.300766 0.039 Uiso 1 1 calc R U
C8 C 0.8346(2) 0.0004(5) 0.19533(17) 0.0448(6) Uani 1 1 d . .
H8A H 0.904763 -0.086408 0.203482 0.054 Uiso 1 1 calc R U
H8B H 0.770856 -0.096665 0.174465 0.054 Uiso 1 1 calc R U
C4 C 0.6983(2) 0.1990(4) 0.27604(17) 0.0392(5) Uani 1 1 d . .
H4A H 0.676061 0.257244 0.219452 0.047 Uiso 1 1 calc R U
H4B H 0.641507 0.089480 0.284367 0.047 Uiso 1 1 calc R U
C9 C 0.8436(3) 0.1704(7) 0.1268(2) 0.0671(10) Uani 1 1 d . .
H9 H 0.771237 0.253478 0.116404 0.081 Uiso 1 1 calc R U
C11 C 0.8573(6) 0.0540(11) 0.0460(3) 0.122(2) Uani 1 1 d . .
H11A H 0.926224 -0.033469 0.055611 0.182 Uiso 1 1 calc R U
H11B H 0.863025 0.159517 0.002724 0.182 Uiso 1 1 calc R U
H11C H 0.791443 -0.038096 0.028487 0.182 Uiso 1 1 calc R U
C10 C 0.9425(6) 0.3294(10) 0.1535(3) 0.118(2) Uani 1 1 d . .
H10A H 0.929539 0.407137 0.203014 0.177 Uiso 1 1 calc R U
H10B H 0.946352 0.431100 0.108596 0.177 Uiso 1 1 calc R U
H10C H 1.014010 0.250302 0.165862 0.177 Uiso 1 1 calc R U

loop_
_atom_site_aniso_label
_atom_site_aniso_U_11
_atom_site_aniso_U_22
_atom_site_aniso_U_33
_atom_site_aniso_U_23
_atom_site_aniso_U_13
_atom_site_aniso_U_12
O6 0.0317(8) 0.0358(9) 0.0456(9) -0.0049(7) 0.0006(7) 0.0012(7)
O7 0.0307(9) 0.0448(11) 0.0534(11) -0.0058(8) 0.0046(8) 0.0113(7)
O12 0.0540(12) 0.0536(12) 0.0505(11) 0.0099(9) 0.0160(10) -0.0199(9)
O11 0.0568(13) 0.0539(13) 0.0764(14) -0.0258(11) 0.0136(11) 0.0188(10)
N1 0.0445(11) 0.0316(10) 0.0486(12) 0.0057(9) 0.0155(9) 0.0022(9)
C5 0.0236(10) 0.0289(11) 0.0404(12) 0.0015(8) 0.0094(10) -0.0005(8)
C14 0.0215(9) 0.0320(11) 0.0389(11) -0.0030(9) 0.0039(9) 0.0042(9)
C2 0.0397(13) 0.0287(12) 0.0495(14) -0.0030(10) 0.0159(11) -0.0038(10)
C3 0.0265(11) 0.0311(11) 0.0401(12) -0.0038(9) 0.0082(9) -0.0006(9)
C8 0.0385(14) 0.0543(16) 0.0441(15) -0.0097(11) 0.0137(11) 0.0008(12)
C4 0.0285(11) 0.0444(13) 0.0444(13) -0.0077(10) 0.0050(10) 0.0035(10)
C9 0.064(2) 0.094(3) 0.0474(17) 0.0110(16) 0.0213(16) 0.011(2)
C11 0.132(5) 0.187(7) 0.055(3) -0.012(3) 0.042(3) -0.002(5)
C10 0.142(5) 0.124(4) 0.092(3) 0.036(3) 0.030(3) -0.054(4)

loop_
_atom_type_symbol
_atom_type_description
_atom_type_scat_dispersion_real
_atom_type_scat_dispersion_imag
_atom_type_scat_source
C C 0.0033 0.0016 'International Tables Vol C Tables 4.2.6.8 and 6.1.1.4'
H H 0.0000 0.0000 'International Tables Vol C Tables 4.2.6.8 and 6.1.1.4'
N N 0.0061 0.0033 'International Tables Vol C Tables 4.2.6.8 and 6.1.1.4'
O O 0.0106 0.0060 'International Tables Vol C Tables 4.2.6.8 and 6.1.1.4'

loop_
_geom_angle_atom_site_label_1
_geom_angle_atom_site_label_2
_geom_angle_atom_site_label_3
_geom_angle
_geom_angle_site_symmetry_3
O6 C5 O7 123.5(2) .
O6 C5 C4 124.6(2) .
O7 C5 C4 111.9(2) .
O12 C14 O11 126.6(2) .
O12 C14 C14 119.13(15) 2_656
O11 C14 C14 114.28(16) 2_656
N1 C2 C3 115.36(19) .
C2 C3 C8 106.95(19) .
C2 C3 C4 113.3(2) .
C8 C3 C4 111.2(2) .
C9 C8 C3 116.8(3) .
C5 C4 C3 115.1(2) .
C11 C9 C10 111.1(4) .
C11 C9 C8 109.0(4) .
C10 C9 C8 111.9(3) .

loop_
_geom_bond_atom_site_label_1
_geom_bond_atom_site_label_2
_geom_bond_distance
_geom_bond_site_symmetry_2
O6 C5 1.207(3) .
O7 C5 1.321(3) .
O12 C14 1.229(3) .
O11 C14 1.259(3) .
N1 C2 1.481(3) .
C5 C4 1.496(3) .
C14 C14 1.539(4) 2_656
C2 C3 1.523(3) .
C3 C8 1.532(3) .
C3 C4 1.536(3) .
C8 C9 1.532(5) .
C9 C11 1.511(6) .
C9 C10 1.520(7) .

loop_
_geom_torsion_atom_site_label_1
_geom_torsion_atom_site_label_2
_geom_torsion_atom_site_label_3
_geom_torsion_atom_site_label_4
_geom_torsion
N1 C2 C3 C8 174.1(2)
N1 C2 C3 C4 -63.0(3)
C2 C3 C8 C9 -169.7(3)
C4 C3 C8 C9 66.1(3)
O6 C5 C4 C3 -15.3(4)
O7 C5 C4 C3 164.3(2)
C2 C3 C4 C5 89.4(3)
C8 C3 C4 C5 -150.1(2)
C3 C8 C9 C11 -178.2(3)
C3 C8 C9 C10 58.5(4)
